data_2243951
loop_
_publ_author_name
'Brennessel, William W.'
'Ellis, John E.'

_publ_section_title
;
 Crystal structures of two novel iron isocyanides from the reaction of
 2,6-dimethylphenyl isocyanide, CNXyl, with bis(anthracene)ferrate({-}1)
;
_journal_coeditor_code YZ2014
_journal_issue 1
_journal_name_full 'Acta Crystallographica Section E'
_journal_page_first
;
;
_journal_paper_doi 10.1107/S205698902101313X
_journal_volume 78
_journal_year 2022
_chemical_formula_iupac '[Fe (C14 H10) (C9 H9 N)3]'
_chemical_formula_moiety 'C41 H37 Fe N3'
_chemical_formula_sum 'C41 H37 Fe N3'
_chemical_formula_weight 627.58
_chemical_name_systematic
;
[(1,2,3,4-\h)-Anthracene]tris(2,6-dimethylphenyl isocyanide)iron
;
_space_group_crystal_system monoclinic
_space_group_IT_number 14
_space_group_name_Hall '-P 2yn'
_space_group_name_H-M_alt 'P 1 21/n 1'
_atom_sites_solution_hydrogens mixed
_atom_sites_solution_primary direct
_atom_sites_solution_secondary difmap
_audit_creation_method SHELXL-2018/3
_cell_angle_alpha 90
_cell_angle_beta 93.057(2)
_cell_angle_gamma 90
_cell_formula_units_Z 4
_cell_length_a 11.8528(11)
_cell_length_b 10.9022(10)
_cell_length_c 24.927(2)
_cell_measurement_reflns_used 2566
_cell_measurement_temperature 173(2)
_cell_measurement_theta_max 24.29
_cell_measurement_theta_min 2.48
_cell_volume 3216.5(5)
_computing_cell_refinement
;
SAINT (Bruker, 2003)
;
_computing_data_collection
;
SMART (Bruker, 2003)
;
_computing_data_reduction
;
SAINT (Bruker, 2003)
;
_computing_molecular_graphics
;
SHELXTL (Sheldrick, 2008)
;
_computing_publication_material
;
SHELXTL (Sheldrick, 2008)
;
_computing_structure_refinement
;
<i>SHELXL2018/3</i> (Sheldrick, 2015)
;
_computing_structure_solution
;
SIR97 (Altomare <i>et al</i>., 1999)
;
_diffrn_ambient_temperature 173(2)
_diffrn_measured_fraction_theta_full 0.999
_diffrn_measured_fraction_theta_max 0.999
_diffrn_measurement_device_type 'Siemens SMART CCD platform'
_diffrn_measurement_method '\w scans'
_diffrn_radiation_type MoK\a
_diffrn_radiation_wavelength 0.71073
_diffrn_reflns_av_R_equivalents 0.0873
_diffrn_reflns_av_unetI/netI 0.0747
_diffrn_reflns_limit_h_max 13
_diffrn_reflns_limit_h_min -14
_diffrn_reflns_limit_k_max 12
_diffrn_reflns_limit_k_min -12
_diffrn_reflns_limit_l_max 29
_diffrn_reflns_limit_l_min -29
_diffrn_reflns_number 24459
_diffrn_reflns_theta_full 25.065
_diffrn_reflns_theta_max 25.065
_diffrn_reflns_theta_min 1.636
_diffrn_source 'normal-focus sealed tube'
_exptl_absorpt_coefficient_mu 0.503
_exptl_absorpt_correction_T_max 1.0000
_exptl_absorpt_correction_T_min 0.8202
_exptl_absorpt_correction_type multi-scan
_exptl_absorpt_process_details
;
(SADABS; Krause <i>et al.</i>,  2015)
;
_exptl_crystal_colour orange
_exptl_crystal_density_diffrn 1.296
_exptl_crystal_description block
_exptl_crystal_F_000 1320
_exptl_crystal_size_max 0.23
_exptl_crystal_size_mid 0.14
_exptl_crystal_size_min 0.08
_refine_diff_density_max 0.363
_refine_diff_density_min -0.347
_refine_ls_extinction_coef 0.0108(7)
_refine_ls_extinction_expression Fc^*^=kFc[1+0.001xFc^2^\l^3^/sin(2\q)]^-1/4^
_refine_ls_extinction_method
;
SHELXL-2018/3 (Sheldrick 2015)
;
_refine_ls_goodness_of_fit_ref 1.050
_refine_ls_hydrogen_treatment mixed
_refine_ls_matrix_type full
_refine_ls_number_parameters 429
_refine_ls_number_reflns 5687
_refine_ls_number_restraints 0
_refine_ls_restrained_S_all 1.050
_refine_ls_R_factor_all 0.0968
_refine_ls_R_factor_gt 0.0597
_refine_ls_shift/su_max 0.000
_refine_ls_shift/su_mean 0.000
_refine_ls_structure_factor_coef Fsqd
_refine_ls_weighting_details 'w=1/[\s^2^(Fo^2^)+(0.0505P)^2^+1.1491P] where P=(Fo^2^+2Fc^2^)/3'
_refine_ls_weighting_scheme calc
_refine_ls_wR_factor_gt 0.1089
_refine_ls_wR_factor_ref 0.1202
_reflns_number_gt 4023
_reflns_number_total 5687
_reflns_threshold_expression 'I > 2\s(I)'
_cod_data_source_file yz2014sup1.cif
_cod_data_source_block 1
_cod_original_sg_symbol_H-M 'P 21/n'
_cod_database_code 2243951
_shelx_space_group_comment
;
The symmetry employed for this shelxl refinement is uniquely defined
by the following loop, which should always be used as a source of
symmetry information in preference to the above space-group names.
They are only intended as comments.
;
_shelx_estimated_absorpt_t_min 0.893
_shelx_estimated_absorpt_t_max 0.961

loop_
_space_group_symop_operation_xyz
'x, y, z'
'-x+1/2, y+1/2, -z+1/2'
'-x, -y, -z'
'x-1/2, -y-1/2, z-1/2'

loop_
_atom_site_type_symbol
_atom_site_label
_atom_site_fract_x
_atom_site_fract_y
_atom_site_fract_z
_atom_site_U_iso_or_equiv
_atom_site_adp_type
_atom_site_calc_flag
_atom_site_occupancy
_atom_site_disorder_assembly
_atom_site_disorder_group
Fe Fe1 0.31214(4) 0.23419(4) 0.06206(2) 0.02761(16) Uani d 1 . .
C C1 0.3597(3) 0.1374(3) -0.00948(15) 0.0344(9) Uani d 1 . .
H H1A 0.427(3) 0.157(3) -0.0271(14) 0.049(11) Uiso d 1 . .
C C2 0.3697(3) 0.0671(3) 0.03826(16) 0.0378(9) Uani d 1 . .
H H2A 0.437(3) 0.038(3) 0.0535(14) 0.040(10) Uiso d 1 . .
C C3 0.2706(3) 0.0535(3) 0.06579(16) 0.0346(9) Uani d 1 . .
H H3A 0.267(3) 0.007(3) 0.0977(15) 0.053(12) Uiso d 1 . .
C C4 0.1740(3) 0.1151(3) 0.04281(14) 0.0286(8) Uani d 1 . .
H H4A 0.113(3) 0.116(3) 0.0631(13) 0.032(9) Uiso d 1 . .
C C5 -0.0638(3) 0.1476(3) -0.12786(15) 0.0408(9) Uani d 1 . .
H H5A -0.131036 0.146436 -0.108779 0.049 Uiso calc 1 . .
C C6 -0.0713(4) 0.1606(3) -0.18278(16) 0.0502(11) Uani d 1 . .
H H6A -0.143118 0.167987 -0.201270 0.060 Uiso calc 1 . .
C C7 0.0268(4) 0.1628(3) -0.21135(16) 0.0549(12) Uani d 1 . .
H H7A 0.021654 0.171483 -0.249322 0.066 Uiso calc 1 . .
C C8 0.1300(4) 0.1527(3) -0.18487(15) 0.0493(11) Uani d 1 . .
H H8A 0.195912 0.154133 -0.204906 0.059 Uiso calc 1 . .
C C9 0.2481(3) 0.1367(3) -0.09923(15) 0.0381(9) Uani d 1 . .
H H9A 0.315408 0.138178 -0.118294 0.046 Uiso calc 1 . .
C C10 0.0513(3) 0.1235(3) -0.04268(13) 0.0297(8) Uani d 1 . .
H H10A -0.015070 0.117228 -0.023102 0.036 Uiso calc 1 . .
C C11 0.2555(3) 0.1312(3) -0.04438(14) 0.0313(8) Uani d 1 . .
C C12 0.1552(3) 0.1205(3) -0.01571(13) 0.0276(8) Uani d 1 . .
C C13 0.0415(3) 0.1359(3) -0.09917(13) 0.0330(8) Uani d 1 . .
C C14 0.1416(3) 0.1402(3) -0.12837(14) 0.0348(9) Uani d 1 . .
C C15 0.2630(3) 0.3741(3) 0.02621(14) 0.0301(8) Uani d 1 . .
N N1 0.2304(2) 0.4627(2) 0.00412(12) 0.0356(7) Uani d 1 . .
C C16 0.1942(3) 0.5721(3) -0.02091(13) 0.0299(8) Uani d 1 . .
C C17 0.1030(3) 0.5683(3) -0.05881(13) 0.0323(8) Uani d 1 . .
C C18 0.0705(3) 0.6776(3) -0.08270(14) 0.0377(9) Uani d 1 . .
H H18A 0.008746 0.678274 -0.108631 0.045 Uiso calc 1 . .
C C19 0.1257(3) 0.7863(3) -0.06976(14) 0.0389(9) Uani d 1 . .
H H19A 0.101896 0.860406 -0.086943 0.047 Uiso calc 1 . .
C C20 0.2143(3) 0.7875(3) -0.03237(14) 0.0363(8) Uani d 1 . .
H H20A 0.251753 0.862681 -0.023879 0.044 Uiso calc 1 . .
C C21 0.2506(3) 0.6801(3) -0.00653(13) 0.0320(8) Uani d 1 . .
C C22 0.0448(3) 0.4489(3) -0.07298(16) 0.0487(10) Uani d 1 . .
H H22A -0.015053 0.463279 -0.100939 0.073 Uiso calc 1 . .
H H22B 0.011639 0.414999 -0.040972 0.073 Uiso calc 1 . .
H H22C 0.099809 0.390683 -0.086233 0.073 Uiso calc 1 . .
C C23 0.3474(3) 0.6811(4) 0.03499(17) 0.0537(11) Uani d 1 . .
H H23A 0.327591 0.632025 0.066055 0.081 Uiso calc 1 . .
H H23B 0.363206 0.765629 0.046433 0.081 Uiso calc 1 . .
H H23C 0.414650 0.646176 0.019532 0.081 Uiso calc 1 . .
C C24 0.4511(3) 0.2860(3) 0.08974(14) 0.0316(8) Uani d 1 . .
N N2 0.5361(2) 0.3168(3) 0.11121(12) 0.0385(7) Uani d 1 . .
C C25 0.6315(3) 0.3606(3) 0.14059(13) 0.0296(8) Uani d 1 . .
C C26 0.6539(3) 0.4863(3) 0.13917(14) 0.0340(8) Uani d 1 . .
C C27 0.7473(3) 0.5284(3) 0.16943(15) 0.0426(9) Uani d 1 . .
H H27A 0.764292 0.613569 0.169569 0.051 Uiso calc 1 . .
C C28 0.8156(3) 0.4497(4) 0.19920(15) 0.0469(10) Uani d 1 . .
H H28A 0.879716 0.480378 0.219426 0.056 Uiso calc 1 . .
C C29 0.7912(3) 0.3261(4) 0.19977(14) 0.0427(9) Uani d 1 . .
H H29A 0.838982 0.272388 0.220648 0.051 Uiso calc 1 . .
C C30 0.6986(3) 0.2783(3) 0.17056(14) 0.0348(8) Uani d 1 . .
C C31 0.5800(3) 0.5698(3) 0.10484(17) 0.0539(11) Uani d 1 . .
H H31A 0.575586 0.539425 0.067785 0.081 Uiso calc 1 . .
H H31B 0.612114 0.652662 0.105700 0.081 Uiso calc 1 . .
H H31C 0.504147 0.571857 0.118604 0.081 Uiso calc 1 . .
C C32 0.6720(4) 0.1442(3) 0.17089(18) 0.0558(12) Uani d 1 . .
H H32A 0.731368 0.100511 0.192037 0.084 Uiso calc 1 . .
H H32B 0.668099 0.113055 0.133959 0.084 Uiso calc 1 . .
H H32C 0.599212 0.131257 0.186880 0.084 Uiso calc 1 . .
C C33 0.2496(3) 0.2732(3) 0.12404(14) 0.0316(8) Uani d 1 . .
N N3 0.2010(2) 0.2945(3) 0.16316(12) 0.0386(7) Uani d 1 . .
C C34 0.1558(3) 0.3463(3) 0.20781(14) 0.0322(8) Uani d 1 . .
C C35 0.1799(3) 0.4689(3) 0.21915(15) 0.0415(9) Uani d 1 . .
C C36 0.1398(3) 0.5169(4) 0.26596(18) 0.0538(11) Uani d 1 . .
H H36A 0.154918 0.600200 0.274916 0.065 Uiso calc 1 . .
C C37 0.0787(3) 0.4468(4) 0.29957(17) 0.0585(13) Uani d 1 . .
H H37A 0.054290 0.480930 0.332048 0.070 Uiso calc 1 . .
C C38 0.0521(3) 0.3257(4) 0.28640(16) 0.0496(10) Uani d 1 . .
H H38A 0.008566 0.278127 0.309637 0.060 Uiso calc 1 . .
C C39 0.0888(3) 0.2741(3) 0.23960(14) 0.0365(8) Uani d 1 . .
C C40 0.2463(4) 0.5432(4) 0.18151(18) 0.0639(13) Uani d 1 . .
H H40B 0.251798 0.627969 0.194415 0.096 Uiso calc 1 . .
H H40C 0.208241 0.541810 0.145624 0.096 Uiso calc 1 . .
H H40D 0.322229 0.508409 0.179802 0.096 Uiso calc 1 . .
C C41 0.0569(3) 0.1459(3) 0.22234(17) 0.0484(10) Uani d 1 . .
H H41B 0.125365 0.099304 0.215470 0.073 Uiso calc 1 . .
H H41C 0.007835 0.149243 0.189459 0.073 Uiso calc 1 . .
H H41D 0.016726 0.105596 0.250836 0.073 Uiso calc 1 . .

loop_
_atom_site_aniso_label
_atom_site_aniso_U_11
_atom_site_aniso_U_22
_atom_site_aniso_U_33
_atom_site_aniso_U_12
_atom_site_aniso_U_13
_atom_site_aniso_U_23
Fe1 0.0248(3) 0.0193(2) 0.0384(3) -0.0033(2) -0.0010(2) -0.0014(2)
C1 0.030(2) 0.0243(17) 0.050(2) -0.0045(15) 0.0110(19) -0.0073(16)
C2 0.034(2) 0.0200(17) 0.058(3) 0.0009(15) -0.005(2) -0.0062(17)
C3 0.039(2) 0.0187(17) 0.046(2) -0.0078(14) -0.0027(19) 0.0000(16)
C4 0.028(2) 0.0227(17) 0.035(2) -0.0071(14) 0.0047(17) 0.0002(14)
C5 0.050(2) 0.0282(19) 0.044(2) -0.0124(16) -0.003(2) 0.0019(16)
C6 0.071(3) 0.036(2) 0.042(2) -0.0143(19) -0.014(2) 0.0046(18)
C7 0.092(4) 0.038(2) 0.033(2) -0.020(2) -0.004(3) -0.0010(18)
C8 0.076(3) 0.033(2) 0.041(2) -0.015(2) 0.020(2) -0.0076(17)
C9 0.043(2) 0.0262(18) 0.046(2) -0.0077(16) 0.0167(19) -0.0104(16)
C10 0.034(2) 0.0229(17) 0.0324(19) -0.0107(14) 0.0061(16) -0.0002(14)
C11 0.033(2) 0.0197(16) 0.042(2) -0.0054(14) 0.0088(17) -0.0046(14)
C12 0.032(2) 0.0161(15) 0.035(2) -0.0077(13) 0.0047(16) -0.0042(13)
C13 0.046(2) 0.0202(16) 0.033(2) -0.0109(15) 0.0022(18) -0.0021(14)
C14 0.054(2) 0.0183(16) 0.032(2) -0.0130(15) 0.0089(18) -0.0047(14)
C15 0.0269(19) 0.0263(18) 0.037(2) -0.0082(14) 0.0034(16) -0.0060(16)
N1 0.0382(17) 0.0258(16) 0.0432(18) 0.0025(13) 0.0062(14) 0.0059(13)
C16 0.0307(19) 0.0235(17) 0.036(2) 0.0025(14) 0.0096(16) 0.0030(14)
C17 0.0299(19) 0.0338(19) 0.034(2) -0.0008(15) 0.0065(16) -0.0029(15)
C18 0.033(2) 0.045(2) 0.035(2) 0.0029(17) 0.0002(17) -0.0013(17)
C19 0.049(2) 0.029(2) 0.039(2) 0.0106(16) 0.0089(19) 0.0046(16)
C20 0.044(2) 0.0275(19) 0.037(2) -0.0039(15) 0.0065(18) -0.0032(15)
C21 0.032(2) 0.0301(18) 0.0338(19) -0.0009(15) 0.0027(16) -0.0007(15)
C22 0.050(2) 0.042(2) 0.054(3) -0.0151(18) 0.000(2) -0.0075(19)
C23 0.047(2) 0.055(2) 0.057(3) -0.011(2) -0.009(2) 0.002(2)
C24 0.0312(19) 0.0214(17) 0.043(2) 0.0012(14) 0.0041(17) -0.0005(15)
N2 0.0294(17) 0.0393(17) 0.0463(19) -0.0059(14) -0.0011(15) -0.0091(14)
C25 0.0219(18) 0.0326(18) 0.0344(19) -0.0039(14) 0.0021(15) -0.0050(15)
C26 0.035(2) 0.0324(19) 0.035(2) -0.0044(15) 0.0035(16) -0.0024(15)
C27 0.043(2) 0.038(2) 0.047(2) -0.0148(18) 0.006(2) -0.0104(18)
C28 0.033(2) 0.069(3) 0.038(2) -0.011(2) 0.0007(18) -0.020(2)
C29 0.033(2) 0.060(3) 0.035(2) 0.0077(18) -0.0001(18) -0.0004(18)
C30 0.0337(19) 0.0333(18) 0.038(2) 0.0005(15) 0.0071(16) -0.0003(16)
C31 0.053(3) 0.040(2) 0.069(3) 0.0018(19) -0.003(2) 0.007(2)
C32 0.058(3) 0.035(2) 0.074(3) 0.0019(19) 0.008(2) 0.011(2)
C33 0.0275(18) 0.0254(17) 0.041(2) -0.0044(14) -0.0090(17) -0.0011(16)
N3 0.0342(17) 0.0408(18) 0.0401(19) -0.0038(13) -0.0034(15) -0.0076(14)
C34 0.0280(19) 0.0350(19) 0.033(2) 0.0043(15) -0.0060(16) -0.0070(16)
C35 0.034(2) 0.042(2) 0.047(2) 0.0007(17) -0.0158(18) -0.0085(18)
C36 0.046(3) 0.050(2) 0.063(3) 0.012(2) -0.018(2) -0.025(2)
C37 0.042(3) 0.085(3) 0.047(3) 0.027(2) -0.009(2) -0.027(2)
C38 0.036(2) 0.070(3) 0.042(2) 0.013(2) -0.0038(19) 0.002(2)
C39 0.0307(19) 0.039(2) 0.039(2) 0.0108(16) -0.0059(16) 0.0011(17)
C40 0.068(3) 0.049(3) 0.073(3) -0.018(2) -0.017(3) 0.005(2)
C41 0.043(2) 0.042(2) 0.060(3) 0.0004(18) 0.000(2) 0.0053(19)

loop_
_atom_type_symbol
_atom_type_description
_atom_type_scat_dispersion_real
_atom_type_scat_dispersion_imag
_atom_type_scat_source
C C 0.0033 0.0016 'International Tables Vol C Tables 4.2.6.8 and 6.1.1.4'
H H 0.0000 0.0000 'International Tables Vol C Tables 4.2.6.8 and 6.1.1.4'
N N 0.0061 0.0033 'International Tables Vol C Tables 4.2.6.8 and 6.1.1.4'
Fe Fe 0.3463 0.8444 'International Tables Vol C Tables 4.2.6.8 and 6.1.1.4'

loop_
_geom_angle_atom_site_label_1
_geom_angle_atom_site_label_2
_geom_angle_atom_site_label_3
_geom_angle_site_symmetry_1
_geom_angle_site_symmetry_3
_geom_angle
_geom_angle_publ_flag
C33 Fe1 C24 . . 90.40(14) y
C33 Fe1 C15 . . 94.97(14) y
C24 Fe1 C15 . . 100.38(14) y
C33 Fe1 C3 . . 94.45(15) ?
C24 Fe1 C3 . . 119.62(14) ?
C15 Fe1 C3 . . 138.74(14) ?
C33 Fe1 C2 . . 128.22(15) ?
C24 Fe1 C2 . . 94.40(14) ?
C15 Fe1 C2 . . 134.22(15) ?
C3 Fe1 C2 . . 40.14(14) ?
C33 Fe1 C4 . . 89.44(14) ?
C24 Fe1 C4 . . 159.38(13) ?
C15 Fe1 C4 . . 100.17(13) ?
C3 Fe1 C4 . . 39.90(13) ?
C2 Fe1 C4 . . 69.82(14) ?
C33 Fe1 C1 . . 162.98(14) ?
C24 Fe1 C1 . . 101.02(14) ?
C15 Fe1 C1 . . 95.33(14) ?
C3 Fe1 C1 . . 68.97(14) ?
C2 Fe1 C1 . . 39.09(14) ?
C4 Fe1 C1 . . 75.42(14) ?
C2 C1 C11 . . 120.1(3) ?
C2 C1 Fe1 . . 65.6(2) ?
C11 C1 Fe1 . . 105.2(2) ?
C2 C1 H1A . . 118(2) ?
C11 C1 H1A . . 116(2) ?
Fe1 C1 H1A . . 122(2) ?
C3 C2 C1 . . 115.8(3) ?
C3 C2 Fe1 . . 69.5(2) ?
C1 C2 Fe1 . . 75.3(2) ?
C3 C2 H2A . . 120(2) ?
C1 C2 H2A . . 124(2) ?
Fe1 C2 H2A . . 119(2) ?
C2 C3 C4 . . 115.6(3) ?
C2 C3 Fe1 . . 70.33(19) ?
C4 C3 Fe1 . . 73.50(19) ?
C2 C3 H3A . . 123(2) ?
C4 C3 H3A . . 121(2) ?
Fe1 C3 H3A . . 125(2) ?
C3 C4 C12 . . 119.8(3) ?
C3 C4 Fe1 . . 66.60(18) ?
C12 C4 Fe1 . . 106.0(2) ?
C3 C4 H4A . . 116(2) ?
C12 C4 H4A . . 118(2) ?
Fe1 C4 H4A . . 120(2) ?
C6 C5 C13 . . 121.5(4) ?
C6 C5 H5A . . 119.2 ?
C13 C5 H5A . . 119.2 ?
C5 C6 C7 . . 119.9(4) ?
C5 C6 H6A . . 120.0 ?
C7 C6 H6A . . 120.0 ?
C8 C7 C6 . . 120.1(4) ?
C8 C7 H7A . . 119.9 ?
C6 C7 H7A . . 119.9 ?
C7 C8 C14 . . 121.8(4) ?
C7 C8 H8A . . 119.1 ?
C14 C8 H8A . . 119.1 ?
C11 C9 C14 . . 121.3(3) ?
C11 C9 H9A . . 119.3 ?
C14 C9 H9A . . 119.3 ?
C12 C10 C13 . . 121.0(3) ?
C12 C10 H10A . . 119.5 ?
C13 C10 H10A . . 119.5 ?
C9 C11 C12 . . 119.6(3) ?
C9 C11 C1 . . 126.6(3) ?
C12 C11 C1 . . 113.8(3) ?
C10 C12 C11 . . 120.3(3) ?
C10 C12 C4 . . 125.0(3) ?
C11 C12 C4 . . 114.6(3) ?
C5 C13 C10 . . 122.5(3) ?
C5 C13 C14 . . 118.4(3) ?
C10 C13 C14 . . 119.1(3) ?
C8 C14 C9 . . 123.2(4) ?
C8 C14 C13 . . 118.2(4) ?
C9 C14 C13 . . 118.6(3) ?
N1 C15 Fe1 . . 178.8(3) ?
C15 N1 C16 . . 177.5(4) y
C21 C16 C17 . . 122.9(3) ?
C21 C16 N1 . . 118.3(3) ?
C17 C16 N1 . . 118.9(3) ?
C18 C17 C16 . . 117.1(3) ?
C18 C17 C22 . . 122.1(3) ?
C16 C17 C22 . . 120.8(3) ?
C17 C18 C19 . . 121.5(3) ?
C17 C18 H18A . . 119.3 ?
C19 C18 H18A . . 119.3 ?
C20 C19 C18 . . 120.3(3) ?
C20 C19 H19A . . 119.9 ?
C18 C19 H19A . . 119.9 ?
C19 C20 C21 . . 120.9(3) ?
C19 C20 H20A . . 119.5 ?
C21 C20 H20A . . 119.5 ?
C16 C21 C20 . . 117.4(3) ?
C16 C21 C23 . . 121.4(3) ?
C20 C21 C23 . . 121.2(3) ?
C17 C22 H22A . . 109.5 ?
C17 C22 H22B . . 109.5 ?
H22A C22 H22B . . 109.5 ?
C17 C22 H22C . . 109.5 ?
H22A C22 H22C . . 109.5 ?
H22B C22 H22C . . 109.5 ?
C21 C23 H23A . . 109.5 ?
C21 C23 H23B . . 109.5 ?
H23A C23 H23B . . 109.5 ?
C21 C23 H23C . . 109.5 ?
H23A C23 H23C . . 109.5 ?
H23B C23 H23C . . 109.5 ?
N2 C24 Fe1 . . 174.7(3) ?
C24 N2 C25 . . 174.1(3) y
C30 C25 C26 . . 122.9(3) ?
C30 C25 N2 . . 119.0(3) ?
C26 C25 N2 . . 118.1(3) ?
C27 C26 C25 . . 117.4(3) ?
C27 C26 C31 . . 122.4(3) ?
C25 C26 C31 . . 120.3(3) ?
C28 C27 C26 . . 121.3(3) ?
C28 C27 H27A . . 119.3 ?
C26 C27 H27A . . 119.3 ?
C27 C28 C29 . . 120.0(3) ?
C27 C28 H28A . . 120.0 ?
C29 C28 H28A . . 120.0 ?
C28 C29 C30 . . 121.5(3) ?
C28 C29 H29A . . 119.3 ?
C30 C29 H29A . . 119.3 ?
C29 C30 C25 . . 117.0(3) ?
C29 C30 C32 . . 121.7(3) ?
C25 C30 C32 . . 121.3(3) ?
C26 C31 H31A . . 109.5 ?
C26 C31 H31B . . 109.5 ?
H31A C31 H31B . . 109.5 ?
C26 C31 H31C . . 109.5 ?
H31A C31 H31C . . 109.5 ?
H31B C31 H31C . . 109.5 ?
C30 C32 H32A . . 109.5 ?
C30 C32 H32B . . 109.5 ?
H32A C32 H32B . . 109.5 ?
C30 C32 H32C . . 109.5 ?
H32A C32 H32C . . 109.5 ?
H32B C32 H32C . . 109.5 ?
N3 C33 Fe1 . . 174.9(3) ?
C33 N3 C34 . . 166.5(3) y
N3 C34 C35 . . 118.1(3) ?
N3 C34 C39 . . 118.9(3) ?
C35 C34 C39 . . 122.9(3) ?
C36 C35 C34 . . 117.2(4) ?
C36 C35 C40 . . 122.7(4) ?
C34 C35 C40 . . 120.1(4) ?
C37 C36 C35 . . 121.4(4) ?
C37 C36 H36A . . 119.3 ?
C35 C36 H36A . . 119.3 ?
C36 C37 C38 . . 120.4(4) ?
C36 C37 H37A . . 119.8 ?
C38 C37 H37A . . 119.8 ?
C39 C38 C37 . . 120.4(4) ?
C39 C38 H38A . . 119.8 ?
C37 C38 H38A . . 119.8 ?
C38 C39 C34 . . 117.5(3) ?
C38 C39 C41 . . 122.2(4) ?
C34 C39 C41 . . 120.3(3) ?
C35 C40 H40B . . 109.5 ?
C35 C40 H40C . . 109.5 ?
H40B C40 H40C . . 109.5 ?
C35 C40 H40D . . 109.5 ?
H40B C40 H40D . . 109.5 ?
H40C C40 H40D . . 109.5 ?
C39 C41 H41B . . 109.5 ?
C39 C41 H41C . . 109.5 ?
H41B C41 H41C . . 109.5 ?
C39 C41 H41D . . 109.5 ?
H41B C41 H41D . . 109.5 ?
H41C C41 H41D . . 109.5 ?

loop_
_geom_bond_atom_site_label_1
_geom_bond_atom_site_label_2
_geom_bond_site_symmetry_2
_geom_bond_distance
_geom_bond_publ_flag
Fe1 C33 . 1.800(4) y
Fe1 C24 . 1.840(3) y
Fe1 C15 . 1.847(3) y
Fe1 C3 . 2.034(3) y
Fe1 C2 . 2.044(3) y
Fe1 C4 . 2.125(3) y
Fe1 C1 . 2.172(4) y
C1 C2 . 1.415(5) y
C1 C11 . 1.473(5) ?
C1 H1A . 0.96(4) ?
C2 C3 . 1.399(5) y
C2 H2A . 0.93(3) ?
C3 C4 . 1.421(5) y
C3 H3A . 0.94(4) ?
C4 C12 . 1.465(5) ?
C4 H4A . 0.91(3) ?
C5 C6 . 1.375(5) ?
C5 C13 . 1.411(5) ?
C5 H5A . 0.9500 ?
C6 C7 . 1.395(6) ?
C6 H6A . 0.9500 ?
C7 C8 . 1.363(6) ?
C7 H7A . 0.9500 ?
C8 C14 . 1.414(5) ?
C8 H8A . 0.9500 ?
C9 C11 . 1.367(5) ?
C9 C14 . 1.424(5) ?
C9 H9A . 0.9500 ?
C10 C12 . 1.371(4) ?
C10 C13 . 1.413(5) ?
C10 H10A . 0.9500 ?
C11 C12 . 1.425(4) ?
C13 C14 . 1.425(5) ?
C15 N1 . 1.167(4) y
N1 C16 . 1.403(4) ?
C16 C21 . 1.392(4) ?
C16 C17 . 1.398(5) ?
C17 C18 . 1.378(5) ?
C17 C22 . 1.507(4) ?
C18 C19 . 1.384(5) ?
C18 H18A . 0.9500 ?
C19 C20 . 1.367(5) ?
C19 H19A . 0.9500 ?
C20 C21 . 1.393(4) ?
C20 H20A . 0.9500 ?
C21 C23 . 1.504(5) ?
C22 H22A . 0.9800 ?
C22 H22B . 0.9800 ?
C22 H22C . 0.9800 ?
C23 H23A . 0.9800 ?
C23 H23B . 0.9800 ?
C23 H23C . 0.9800 ?
C24 N2 . 1.165(4) y
N2 C25 . 1.398(4) ?
C25 C30 . 1.389(4) ?
C25 C26 . 1.396(4) ?
C26 C27 . 1.384(5) ?
C26 C31 . 1.499(5) ?
C27 C28 . 1.371(5) ?
C27 H27A . 0.9500 ?
C28 C29 . 1.379(5) ?
C28 H28A . 0.9500 ?
C29 C30 . 1.386(5) ?
C29 H29A . 0.9500 ?
C30 C32 . 1.496(5) ?
C31 H31A . 0.9800 ?
C31 H31B . 0.9800 ?
C31 H31C . 0.9800 ?
C32 H32A . 0.9800 ?
C32 H32B . 0.9800 ?
C32 H32C . 0.9800 ?
C33 N3 . 1.181(4) y
N3 C34 . 1.382(4) ?
C34 C35 . 1.393(5) ?
C34 C39 . 1.395(5) ?
C35 C36 . 1.386(6) ?
C35 C40 . 1.494(6) ?
C36 C37 . 1.369(6) ?
C36 H36A . 0.9500 ?
C37 C38 . 1.393(6) ?
C37 H37A . 0.9500 ?
C38 C39 . 1.386(5) ?
C38 H38A . 0.9500 ?
C39 C41 . 1.505(5) ?
C40 H40B . 0.9800 ?
C40 H40C . 0.9800 ?
C40 H40D . 0.9800 ?
C41 H41B . 0.9800 ?
C41 H41C . 0.9800 ?
C41 H41D . 0.9800 ?

loop_
_geom_torsion_atom_site_label_1
_geom_torsion_atom_site_label_2
_geom_torsion_atom_site_label_3
_geom_torsion_atom_site_label_4
_geom_torsion_site_symmetry_1
_geom_torsion_site_symmetry_2
_geom_torsion_site_symmetry_3
_geom_torsion_site_symmetry_4
_geom_torsion
_geom_torsion_publ_flag
C11 C1 C2 C3 . . . . -35.8(5) ?
Fe1 C1 C2 C3 . . . . 58.2(3) ?
C11 C1 C2 Fe1 . . . . -93.9(3) ?
C1 C2 C3 C4 . . . . -1.7(4) ?
Fe1 C2 C3 C4 . . . . 59.6(3) ?
C1 C2 C3 Fe1 . . . . -61.3(3) ?
C2 C3 C4 C12 . . . . 37.7(4) ?
Fe1 C3 C4 C12 . . . . 95.6(3) ?
C2 C3 C4 Fe1 . . . . -57.9(3) ?
C13 C5 C6 C7 . . . . -0.2(5) ?
C5 C6 C7 C8 . . . . -0.3(5) ?
C6 C7 C8 C14 . . . . -0.2(5) ?
C14 C9 C11 C12 . . . . 4.3(5) ?
C14 C9 C11 C1 . . . . -174.6(3) ?
C2 C1 C11 C9 . . . . -144.3(4) ?
Fe1 C1 C11 C9 . . . . 145.5(3) ?
C2 C1 C11 C12 . . . . 36.8(4) ?
Fe1 C1 C11 C12 . . . . -33.4(3) ?
C13 C10 C12 C11 . . . . 0.7(4) ?
C13 C10 C12 C4 . . . . 176.3(3) ?
C9 C11 C12 C10 . . . . -4.2(4) ?
C1 C11 C12 C10 . . . . 174.8(3) ?
C9 C11 C12 C4 . . . . 179.8(3) ?
C1 C11 C12 C4 . . . . -1.2(4) ?
C3 C4 C12 C10 . . . . 148.6(3) ?
Fe1 C4 C12 C10 . . . . -139.5(3) ?
C3 C4 C12 C11 . . . . -35.6(4) ?
Fe1 C4 C12 C11 . . . . 36.2(3) ?
C6 C5 C13 C10 . . . . 179.4(3) ?
C6 C5 C13 C14 . . . . 1.2(5) ?
C12 C10 C13 C5 . . . . -175.7(3) ?
C12 C10 C13 C14 . . . . 2.6(4) ?
C7 C8 C14 C9 . . . . -176.2(3) ?
C7 C8 C14 C13 . . . . 1.2(5) ?
C11 C9 C14 C8 . . . . 176.3(3) ?
C11 C9 C14 C13 . . . . -1.0(5) ?
C5 C13 C14 C8 . . . . -1.6(4) ?
C10 C13 C14 C8 . . . . -179.9(3) ?
C5 C13 C14 C9 . . . . 175.8(3) ?
C10 C13 C14 C9 . . . . -2.4(4) ?
C21 C16 C17 C18 . . . . 0.8(5) ?
N1 C16 C17 C18 . . . . -179.6(3) ?
C21 C16 C17 C22 . . . . -180.0(3) ?
N1 C16 C17 C22 . . . . -0.4(5) ?
C16 C17 C18 C19 . . . . 0.0(5) ?
C22 C17 C18 C19 . . . . -179.2(3) ?
C17 C18 C19 C20 . . . . -0.3(5) ?
C18 C19 C20 C21 . . . . -0.2(5) ?
C17 C16 C21 C20 . . . . -1.3(5) ?
N1 C16 C21 C20 . . . . 179.1(3) ?
C17 C16 C21 C23 . . . . 179.2(3) ?
N1 C16 C21 C23 . . . . -0.4(5) ?
C19 C20 C21 C16 . . . . 0.9(5) ?
C19 C20 C21 C23 . . . . -179.5(3) ?
C30 C25 C26 C27 . . . . -0.2(5) ?
N2 C25 C26 C27 . . . . 178.6(3) ?
C30 C25 C26 C31 . . . . 178.4(3) ?
N2 C25 C26 C31 . . . . -2.8(5) ?
C25 C26 C27 C28 . . . . 0.6(5) ?
C31 C26 C27 C28 . . . . -177.9(4) ?
C26 C27 C28 C29 . . . . -0.6(6) ?
C27 C28 C29 C30 . . . . 0.2(6) ?
C28 C29 C30 C25 . . . . 0.1(5) ?
C28 C29 C30 C32 . . . . 179.8(3) ?
C26 C25 C30 C29 . . . . -0.2(5) ?
N2 C25 C30 C29 . . . . -179.0(3) ?
C26 C25 C30 C32 . . . . -179.8(3) ?
N2 C25 C30 C32 . . . . 1.4(5) ?
C33 N3 C34 C35 . . . . 2.0(15) ?
C33 N3 C34 C39 . . . . -177.6(13) ?
N3 C34 C35 C36 . . . . -176.0(3) ?
C39 C34 C35 C36 . . . . 3.6(5) ?
N3 C34 C35 C40 . . . . 4.2(5) ?
C39 C34 C35 C40 . . . . -176.2(3) ?
C34 C35 C36 C37 . . . . -0.1(5) ?
C40 C35 C36 C37 . . . . 179.7(4) ?
C35 C36 C37 C38 . . . . -2.2(6) ?
C36 C37 C38 C39 . . . . 1.1(6) ?
C37 C38 C39 C34 . . . . 2.2(5) ?
C37 C38 C39 C41 . . . . -176.7(3) ?
N3 C34 C39 C38 . . . . 175.0(3) ?
C35 C34 C39 C38 . . . . -4.6(5) ?
N3 C34 C39 C41 . . . . -6.2(5) ?
C35 C34 C39 C41 . . . . 174.2(3) ?

_cod_database_fobs_code 2243951
